data_7127575
loop_
_publ_author_name
'Saha, Debarshi'
'Taily, Irshad Maajid'
'Naik, Sumitra'
'Banerjee, Prabal'

_publ_section_title
;
 Electrochemical access to benzimidazolone and quinazolinone derivatives
 <i>via in situ</i> generation of isocyanates.
;
_journal_issue 5
_journal_name_full 'Chemical communications (Cambridge, England)'
_journal_page_first 631
_journal_page_last 634
_journal_paper_doi 10.1039/d0cc07125k
_journal_volume 57
_journal_year 2021
_chemical_formula_sum 'C16 H15 N3 O3'
_chemical_formula_weight 297.31
_space_group_crystal_system monoclinic
_space_group_IT_number 14
_space_group_name_Hall '-P 2ybc'
_space_group_name_H-M_alt 'P 1 21/c 1'
_atom_sites_solution_hydrogens geom
_audit_creation_method SHELXL-2018/3
_audit_update_record
;
2019-11-15 deposited with the CCDC.	2020-12-09 downloaded from the CCDC.
;
_cell_angle_alpha 90
_cell_angle_beta 103.880(5)
_cell_angle_gamma 90
_cell_formula_units_Z 4
_cell_length_a 10.3000(14)
_cell_length_b 13.3590(18)
_cell_length_c 10.7467(14)
_cell_measurement_temperature 293(2)
_cell_volume 1435.5(3)
_computing_structure_refinement 'SHELXL-2018/3 (Sheldrick, 2018)'
_computing_structure_solution 'SHELXT 2014/5 (Sheldrick, 2014)'
_diffrn_ambient_temperature 293(2)
_diffrn_measured_fraction_theta_full 0.998
_diffrn_measured_fraction_theta_max 0.995
_diffrn_radiation_type MoK\a
_diffrn_radiation_wavelength 0.71073
_diffrn_reflns_av_R_equivalents 0.0864
_diffrn_reflns_av_unetI/netI 0.0579
_diffrn_reflns_Laue_measured_fraction_full 0.998
_diffrn_reflns_Laue_measured_fraction_max 0.995
_diffrn_reflns_limit_h_max 13
_diffrn_reflns_limit_h_min -13
_diffrn_reflns_limit_k_max 17
_diffrn_reflns_limit_k_min -17
_diffrn_reflns_limit_l_max 11
_diffrn_reflns_limit_l_min -13
_diffrn_reflns_number 19165
_diffrn_reflns_point_group_measured_fraction_full 0.998
_diffrn_reflns_point_group_measured_fraction_max 0.995
_diffrn_reflns_theta_full 25.242
_diffrn_reflns_theta_max 27.327
_diffrn_reflns_theta_min 2.477
_exptl_absorpt_coefficient_mu 0.097
_exptl_crystal_density_diffrn 1.376
_exptl_crystal_F_000 624
_refine_diff_density_max 0.215
_refine_diff_density_min -0.148
_refine_diff_density_rms 0.036
_refine_ls_extinction_coef 0.033(6)
_refine_ls_extinction_expression Fc^*^=kFc[1+0.001xFc^2^\l^3^/sin(2\q)]^-1/4^
_refine_ls_extinction_method 'SHELXL-2018/3 (Sheldrick 2018)'
_refine_ls_goodness_of_fit_ref 1.028
_refine_ls_hydrogen_treatment constr
_refine_ls_matrix_type full
_refine_ls_number_parameters 200
_refine_ls_number_reflns 3226
_refine_ls_number_restraints 0
_refine_ls_restrained_S_all 1.028
_refine_ls_R_factor_all 0.1051
_refine_ls_R_factor_gt 0.0520
_refine_ls_shift/su_max 0.000
_refine_ls_shift/su_mean 0.000
_refine_ls_structure_factor_coef Fsqd
_refine_ls_weighting_details 'w=1/[\s^2^(Fo^2^)+(0.0715P)^2^+0.1815P] where P=(Fo^2^+2Fc^2^)/3'
_refine_ls_weighting_scheme calc
_refine_ls_wR_factor_gt 0.1330
_refine_ls_wR_factor_ref 0.1679
_reflns_Friedel_coverage 0.000
_reflns_number_gt 1859
_reflns_number_total 3226
_reflns_threshold_expression 'I > 2\s(I)'
_cod_data_source_file d0cc07125k2.cif
_cod_data_source_block shelx
_cod_depositor_comments 'Adding full bibliography for 7127575--7127576.cif.'
_cod_original_sg_symbol_H-M 'P 21/c'
_cod_database_code 7127575
_shelx_shelxl_version_number 2018/3
_shelx_space_group_comment
;
The symmetry employed for this shelxl refinement is uniquely defined
by the following loop, which should always be used as a source of
symmetry information in preference to the above space-group names.
They are only intended as comments.
;

loop_
_space_group_symop_operation_xyz
'x, y, z'
'-x, y+1/2, -z+1/2'
'-x, -y, -z'
'x, -y-1/2, z-1/2'

loop_
_atom_site_label
_atom_site_type_symbol
_atom_site_fract_x
_atom_site_fract_y
_atom_site_fract_z
_atom_site_U_iso_or_equiv
_atom_site_adp_type
_atom_site_occupancy
_atom_site_site_symmetry_order
_atom_site_calc_flag
_atom_site_refinement_flags_posn
_atom_site_refinement_flags_adp
_atom_site_refinement_flags_occupancy
_atom_site_disorder_assembly
_atom_site_disorder_group
O1 O 0.39807(17) 0.32984(10) 0.29245(17) 0.0770(5) Uani 1 1 d . . . . .
O2 O 0.45159(17) 0.62670(11) 0.36327(15) 0.0722(5) Uani 1 1 d . . . . .
O3 O 0.26427(17) 0.54459(11) 0.46252(14) 0.0710(5) Uani 1 1 d . . . . .
N2 N 0.49350(17) 0.48249(11) 0.26790(15) 0.0526(5) Uani 1 1 d . . . . .
N1 N 0.54625(18) 0.33734(12) 0.17086(17) 0.0630(5) Uani 1 1 d . . . . .
H3 H 0.540649 0.273336 0.162742 0.076 Uiso 1 1 calc R U . . .
C14 C -0.1020(3) 0.69870(17) 0.6264(2) 0.0691(7) Uani 1 1 d . . . . .
H1 H -0.156197 0.723517 0.677112 0.083 Uiso 1 1 calc R U . . .
C15 C 0.0263(3) 0.66961(17) 0.6811(2) 0.0671(6) Uani 1 1 d . . . . .
H5 H 0.058972 0.674016 0.769459 0.080 Uiso 1 1 calc R U . . .
C16 C 0.1080(2) 0.63362(16) 0.60586(19) 0.0618(6) Uani 1 1 d . . . . .
H4 H 0.195598 0.615019 0.643811 0.074 Uiso 1 1 calc R U . . .
C11 C 0.0601(2) 0.62523(14) 0.47485(18) 0.0518(5) Uani 1 1 d . . . . .
C10 C 0.1423(2) 0.58527(17) 0.3885(2) 0.0659(6) Uani 1 1 d . . . . .
H15 H 0.092477 0.533715 0.333497 0.079 Uiso 1 1 calc R U . . .
H14 H 0.161471 0.638680 0.334396 0.079 Uiso 1 1 calc R U . . .
N3 N 0.3277(2) 0.49215(14) 0.38147(19) 0.0793(7) Uani 1 1 d . . . . .
H13 H 0.305039 0.431819 0.358000 0.095 Uiso 1 1 calc R U . . .
C9 C 0.4245(2) 0.53888(15) 0.34192(19) 0.0559(5) Uani 1 1 d . . . . .
C7 C 0.5962(2) 0.54078(15) 0.2248(2) 0.0617(6) Uani 1 1 d . . . . .
H9 H 0.668272 0.556459 0.298576 0.074 Uiso 1 1 calc R U . . .
H10 H 0.557177 0.603510 0.188482 0.074 Uiso 1 1 calc R U . . .
C6 C 0.6528(2) 0.48742(15) 0.12761(18) 0.0528(5) Uani 1 1 d . . . . .
C5 C 0.6284(2) 0.38659(15) 0.10432(18) 0.0525(5) Uani 1 1 d . . . . .
C4 C 0.6851(2) 0.33538(17) 0.0183(2) 0.0650(6) Uani 1 1 d . . . . .
H12 H 0.666901 0.267763 0.002319 0.078 Uiso 1 1 calc R U . . .
C3 C 0.7685(3) 0.3855(2) -0.0435(2) 0.0779(7) Uani 1 1 d . . . . .
H2 H 0.808574 0.351145 -0.099657 0.093 Uiso 1 1 calc R U . . .
C13 C -0.1501(2) 0.69110(17) 0.4967(2) 0.0738(7) Uani 1 1 d . . . . .
H3 H -0.237463 0.710433 0.459079 0.089 Uiso 1 1 calc R U . . .
C12 C -0.0691(2) 0.65468(16) 0.4215(2) 0.0644(6) Uani 1 1 d . . . . .
H16 H -0.102655 0.650022 0.333268 0.077 Uiso 1 1 calc R U . . .
C8 C 0.4748(2) 0.38027(15) 0.2467(2) 0.0569(5) Uani 1 1 d . . . . .
C2 C 0.7927(3) 0.4864(2) -0.0221(2) 0.0806(8) Uani 1 1 d . . . . .
H11 H 0.847965 0.520299 -0.064780 0.097 Uiso 1 1 calc R U . . .
C1 C 0.7345(2) 0.53675(17) 0.0627(2) 0.0661(6) Uani 1 1 d . . . . .
H8 H 0.750627 0.604835 0.076480 0.079 Uiso 1 1 calc R U . . .

loop_
_atom_site_aniso_label
_atom_site_aniso_U_11
_atom_site_aniso_U_22
_atom_site_aniso_U_33
_atom_site_aniso_U_23
_atom_site_aniso_U_13
_atom_site_aniso_U_12
O1 0.0846(12) 0.0449(8) 0.1183(13) -0.0061(8) 0.0573(11) -0.0100(8)
O2 0.0951(13) 0.0418(9) 0.0868(11) -0.0080(7) 0.0356(9) 0.0005(8)
O3 0.0863(12) 0.0651(10) 0.0712(10) 0.0026(8) 0.0380(9) 0.0172(9)
N2 0.0580(11) 0.0359(9) 0.0682(10) -0.0004(7) 0.0234(9) -0.0004(7)
N1 0.0714(13) 0.0347(9) 0.0927(13) -0.0064(8) 0.0391(11) 0.0005(8)
C14 0.0733(17) 0.0566(13) 0.0859(16) -0.0154(12) 0.0358(14) -0.0036(12)
C15 0.0775(17) 0.0689(15) 0.0577(12) -0.0081(11) 0.0220(12) -0.0014(13)
C16 0.0619(14) 0.0654(14) 0.0578(12) -0.0017(10) 0.0140(11) 0.0054(11)
C11 0.0634(14) 0.0402(10) 0.0548(11) 0.0009(8) 0.0197(10) -0.0038(9)
C10 0.0791(17) 0.0630(14) 0.0598(12) -0.0051(10) 0.0253(12) -0.0026(12)
N3 0.1011(16) 0.0504(11) 0.1082(15) -0.0097(10) 0.0682(14) -0.0003(11)
C9 0.0676(14) 0.0410(11) 0.0612(12) 0.0020(9) 0.0199(11) 0.0070(10)
C7 0.0644(14) 0.0433(11) 0.0829(14) -0.0032(10) 0.0284(12) -0.0075(10)
C6 0.0535(12) 0.0478(11) 0.0558(11) 0.0029(9) 0.0105(10) 0.0021(9)
C5 0.0498(12) 0.0491(11) 0.0583(11) 0.0018(9) 0.0124(10) 0.0051(9)
C4 0.0735(16) 0.0585(13) 0.0645(13) -0.0020(10) 0.0197(12) 0.0079(12)
C3 0.095(2) 0.0809(18) 0.0658(14) 0.0036(12) 0.0351(14) 0.0091(15)
C13 0.0627(15) 0.0655(15) 0.0915(18) -0.0078(13) 0.0149(14) 0.0078(12)
C12 0.0728(16) 0.0575(13) 0.0602(12) 0.0004(10) 0.0103(12) 0.0012(12)
C8 0.0579(13) 0.0389(11) 0.0774(14) -0.0032(10) 0.0227(11) -0.0011(10)
C2 0.0913(19) 0.0879(19) 0.0723(15) 0.0140(13) 0.0384(14) -0.0059(15)
C1 0.0747(16) 0.0580(13) 0.0680(13) 0.0082(10) 0.0220(12) -0.0073(12)

loop_
_atom_type_symbol
_atom_type_description
_atom_type_scat_dispersion_real
_atom_type_scat_dispersion_imag
_atom_type_scat_source
C C 0.0033 0.0016 'International Tables Vol C Tables 4.2.6.8 and 6.1.1.4'
H H 0.0000 0.0000 'International Tables Vol C Tables 4.2.6.8 and 6.1.1.4'
N N 0.0061 0.0033 'International Tables Vol C Tables 4.2.6.8 and 6.1.1.4'
O O 0.0106 0.0060 'International Tables Vol C Tables 4.2.6.8 and 6.1.1.4'

loop_
_geom_angle_atom_site_label_1
_geom_angle_atom_site_label_2
_geom_angle_atom_site_label_3
_geom_angle
_geom_angle_site_symmetry_1
_geom_angle_site_symmetry_3
_geom_angle_publ_flag
N3 O3 C10 108.98(16) . . ?
C8 N2 C9 123.36(17) . . ?
C8 N2 C7 123.30(16) . . ?
C9 N2 C7 113.13(16) . . ?
C8 N1 C5 126.44(17) . . ?
C8 N1 H3 116.8 . . ?
C5 N1 H3 116.8 . . ?
C13 C14 C15 119.6(2) . . ?
C13 C14 H1 120.2 . . ?
C15 C14 H1 120.2 . . ?
C14 C15 C16 120.5(2) . . ?
C14 C15 H5 119.8 . . ?
C16 C15 H5 119.8 . . ?
C11 C16 C15 120.3(2) . . ?
C11 C16 H4 119.8 . . ?
C15 C16 H4 119.8 . . ?
C12 C11 C16 118.42(19) . . ?
C12 C11 C10 118.58(19) . . ?
C16 C11 C10 123.0(2) . . ?
O3 C10 C11 110.11(17) . . ?
O3 C10 H15 109.6 . . ?
C11 C10 H15 109.6 . . ?
O3 C10 H14 109.6 . . ?
C11 C10 H14 109.6 . . ?
H15 C10 H14 108.2 . . ?
C9 N3 O3 117.58(18) . . ?
C9 N3 H13 121.2 . . ?
O3 N3 H13 121.2 . . ?
O2 C9 N3 123.31(19) . . ?
O2 C9 N2 119.97(19) . . ?
N3 C9 N2 116.68(18) . . ?
N2 C7 C6 113.39(16) . . ?
N2 C7 H9 108.9 . . ?
C6 C7 H9 108.9 . . ?
N2 C7 H10 108.9 . . ?
C6 C7 H10 108.9 . . ?
H9 C7 H10 107.7 . . ?
C5 C6 C1 118.63(19) . . ?
C5 C6 C7 120.50(18) . . ?
C1 C6 C7 120.82(19) . . ?
C6 C5 C4 120.97(19) . . ?
C6 C5 N1 118.19(17) . . ?
C4 C5 N1 120.84(19) . . ?
C3 C4 C5 119.5(2) . . ?
C3 C4 H12 120.3 . . ?
C5 C4 H12 120.3 . . ?
C4 C3 C2 120.2(2) . . ?
C4 C3 H2 119.9 . . ?
C2 C3 H2 119.9 . . ?
C14 C13 C12 120.0(2) . . ?
C14 C13 H3 120.0 . . ?
C12 C13 H3 120.0 . . ?
C11 C12 C13 121.1(2) . . ?
C11 C12 H16 119.4 . . ?
C13 C12 H16 119.4 . . ?
O1 C8 N1 120.36(18) . . ?
O1 C8 N2 123.41(18) . . ?
N1 C8 N2 116.23(18) . . ?
C3 C2 C1 119.8(2) . . ?
C3 C2 H11 120.1 . . ?
C1 C2 H11 120.1 . . ?
C2 C1 C6 120.9(2) . . ?
C2 C1 H8 119.5 . . ?
C6 C1 H8 119.5 . . ?

loop_
_geom_bond_atom_site_label_1
_geom_bond_atom_site_label_2
_geom_bond_distance
_geom_bond_site_symmetry_2
_geom_bond_publ_flag
O1 C8 1.227(2) . ?
O2 C9 1.215(2) . ?
O3 N3 1.396(2) . ?
O3 C10 1.424(3) . ?
N2 C8 1.390(3) . ?
N2 C9 1.406(2) . ?
N2 C7 1.474(3) . ?
N1 C8 1.350(2) . ?
N1 C5 1.397(2) . ?
N1 H3 0.8600 . ?
C14 C13 1.366(3) . ?
C14 C15 1.368(3) . ?
C14 H1 0.9300 . ?
C15 C16 1.386(3) . ?
C15 H5 0.9300 . ?
C16 C11 1.380(3) . ?
C16 H4 0.9300 . ?
C11 C12 1.375(3) . ?
C11 C10 1.497(3) . ?
C10 H15 0.9700 . ?
C10 H14 0.9700 . ?
N3 C9 1.329(3) . ?
N3 H13 0.8600 . ?
C7 C6 1.494(3) . ?
C7 H9 0.9700 . ?
C7 H10 0.9700 . ?
C6 C5 1.382(3) . ?
C6 C1 1.383(3) . ?
C5 C4 1.387(3) . ?
C4 C3 1.378(3) . ?
C4 H12 0.9300 . ?
C3 C2 1.380(4) . ?
C3 H2 0.9300 . ?
C13 C12 1.382(3) . ?
C13 H3 0.9300 . ?
C12 H16 0.9300 . ?
C2 C1 1.380(3) . ?
C2 H11 0.9300 . ?
C1 H8 0.9300 . ?

loop_
_geom_hbond_atom_site_label_D
_geom_hbond_atom_site_label_H
_geom_hbond_atom_site_label_A
_geom_hbond_distance_DH
_geom_hbond_distance_HA
_geom_hbond_distance_DA
_geom_hbond_angle_DHA
_geom_hbond_site_symmetry_A
_geom_hbond_publ_flag
N3 H13 O1 0.86 1.90 2.545(2) 131.0 . yes
N3 H13 O1 0.86 1.90 2.545(2) 131.0 . yes

loop_
_geom_torsion_atom_site_label_1
_geom_torsion_atom_site_label_2
_geom_torsion_atom_site_label_3
_geom_torsion_atom_site_label_4
_geom_torsion
_geom_torsion_site_symmetry_1
_geom_torsion_site_symmetry_2
_geom_torsion_site_symmetry_3
_geom_torsion_site_symmetry_4
_geom_torsion_publ_flag
C13 C14 C15 C16 0.7(3) . . . . ?
C14 C15 C16 C11 -1.0(3) . . . . ?
C15 C16 C11 C12 0.9(3) . . . . ?
C15 C16 C11 C10 -178.9(2) . . . . ?
N3 O3 C10 C11 169.47(16) . . . . ?
C12 C11 C10 O3 -170.92(18) . . . . ?
C16 C11 C10 O3 8.9(3) . . . . ?
C10 O3 N3 C9 98.2(2) . . . . ?
O3 N3 C9 O2 -6.8(3) . . . . ?
O3 N3 C9 N2 175.61(16) . . . . ?
C8 N2 C9 O2 175.4(2) . . . . ?
C7 N2 C9 O2 0.6(3) . . . . ?
C8 N2 C9 N3 -6.9(3) . . . . ?
C7 N2 C9 N3 178.25(19) . . . . ?
C8 N2 C7 C6 15.5(3) . . . . ?
C9 N2 C7 C6 -169.70(16) . . . . ?
N2 C7 C6 C5 -12.5(3) . . . . ?
N2 C7 C6 C1 170.01(19) . . . . ?
C1 C6 C5 C4 0.3(3) . . . . ?
C7 C6 C5 C4 -177.24(19) . . . . ?
C1 C6 C5 N1 179.65(19) . . . . ?
C7 C6 C5 N1 2.1(3) . . . . ?
C8 N1 C5 C6 7.9(3) . . . . ?
C8 N1 C5 C4 -172.8(2) . . . . ?
C6 C5 C4 C3 1.0(3) . . . . ?
N1 C5 C4 C3 -178.3(2) . . . . ?
C5 C4 C3 C2 -1.6(4) . . . . ?
C15 C14 C13 C12 -0.3(4) . . . . ?
C16 C11 C12 C13 -0.5(3) . . . . ?
C10 C11 C12 C13 179.3(2) . . . . ?
C14 C13 C12 C11 0.3(3) . . . . ?
C5 N1 C8 O1 174.4(2) . . . . ?
C5 N1 C8 N2 -5.3(3) . . . . ?
C9 N2 C8 O1 -1.3(3) . . . . ?
C7 N2 C8 O1 173.0(2) . . . . ?
C9 N2 C8 N1 178.45(19) . . . . ?
C7 N2 C8 N1 -7.2(3) . . . . ?
C4 C3 C2 C1 0.9(4) . . . . ?
C3 C2 C1 C6 0.4(4) . . . . ?
C5 C6 C1 C2 -1.0(3) . . . . ?
C7 C6 C1 C2 176.5(2) . . . . ?
